data_7110577
loop_
_publ_author_name
'Suen, Maw-Cherng'
'Tseng, Gwo-Wei'
'Chen, Jhy-Der'
'Keng, Tai-Chiun'
'Wang, Ju-Chun'

_publ_section_title
;
 Novel cyclic hexanuclear complexes containing quadruply bonded units
 joined by \m6-carbonate ions
;
_journal_issue 13
_journal_name_full 'Chemical Communications'
_journal_page_first 1185
_journal_paper_doi 10.1039/a903410b
_journal_year 1999
_chemical_formula_sum 'C97 H91 Cl11 F19 Mo6 N3 O17 P6'
_chemical_formula_weight 3083.1
_space_group_IT_number 15
_symmetry_cell_setting monoclinic
_symmetry_space_group_name_Hall '-C 2yc'
_symmetry_space_group_name_H-M 'C 1 2/c 1'
_atom_sites_solution_hydrogens geom
_atom_sites_solution_primary direct
_atom_sites_solution_secondary difmap
_audit_creation_method SHELXL-97
_cell_angle_alpha 90.00
_cell_angle_beta 107.1469(12)
_cell_angle_gamma 90.00
_cell_formula_units_Z 4
_cell_length_a 27.7834(15)
_cell_length_b 17.0909(9)
_cell_length_c 27.0849(14)
_cell_measurement_temperature 298(2)
_cell_volume 12289.4(11)
_computing_cell_refinement 'Siemens XSCANS'
_computing_data_collection 'Siemens XSCANS'
_computing_data_reduction 'Siemens SHELXTL'
_computing_molecular_graphics 'Siemens SHELXTL'
_computing_publication_material 'Siemens SHELXTL'
_computing_structure_refinement 'Siemens SHELXTL'
_computing_structure_solution 'Siemens SHELXTL'
_diffrn_ambient_temperature 298(2)
_diffrn_measured_fraction_theta_full 0.793
_diffrn_measured_fraction_theta_max 0.793
_diffrn_measurement_device_type 'Siemens SMART-CCD'
_diffrn_measurement_method '\w scans'
_diffrn_radiation_monochromator graphite
_diffrn_radiation_source 'fine-focus sealed tube'
_diffrn_radiation_type MoK\a
_diffrn_radiation_wavelength 0.71073
_diffrn_reflns_av_R_equivalents 0.0487
_diffrn_reflns_av_sigmaI/netI 0.0570
_diffrn_reflns_limit_h_max 25
_diffrn_reflns_limit_h_min -33
_diffrn_reflns_limit_k_max 11
_diffrn_reflns_limit_k_min -20
_diffrn_reflns_limit_l_max 29
_diffrn_reflns_limit_l_min -27
_diffrn_reflns_number 17303
_diffrn_reflns_theta_full 25.11
_diffrn_reflns_theta_max 25.11
_diffrn_reflns_theta_min 2.29
_exptl_absorpt_coefficient_mu 0.999
_exptl_absorpt_correction_T_max 0.4080
_exptl_absorpt_correction_T_min 0.3086
_exptl_absorpt_correction_type 'empirical; \y-scans'
_exptl_absorpt_process_details 'Siemens SHELXTL'
_exptl_crystal_colour red
_exptl_crystal_density_diffrn 1.666
_exptl_crystal_density_method 'not measured'
_exptl_crystal_description block
_exptl_crystal_F_000 6120
_exptl_crystal_size_max 0.24
_exptl_crystal_size_mid 0.20
_exptl_crystal_size_min 0.18
_refine_diff_density_max 1.13
_refine_diff_density_min -0.82
_refine_ls_extinction_method none
_refine_ls_goodness_of_fit_ref 1.59
_refine_ls_hydrogen_treatment 'not refined'
_refine_ls_matrix_type full
_refine_ls_number_parameters 749
_refine_ls_number_reflns 6604
_refine_ls_number_restraints 0
_refine_ls_R_factor_all 0.0882
_refine_ls_R_factor_gt 0.0620
_refine_ls_shift/su_max 0.002
_refine_ls_shift/su_mean 0.000
_refine_ls_structure_factor_coef F
_refine_ls_weighting_details 'calc w=1/[\s^2^(Fo)+gFo^2^] where g=0.0008'
_refine_ls_weighting_scheme calc
_refine_ls_wR_factor_gt 0.0722
_refine_ls_wR_factor_ref 0.0796
_reflns_number_gt 6698
_reflns_number_total 8674
_reflns_threshold_expression >2sigma(I)
_cod_data_source_file 903410bsup1.cif
_cod_data_source_block 1
_cod_depositor_comments
;
The following automatic conversions were performed:

'_symmetry_cell_setting' value 'Monoclinic' changed to 'monoclinic'
according to /home/saulius/struct/CIF-dictionaries/cif_core.dic
dictionary named 'cif_core.dic' version 2.4.2 from
2011-04-26.

'_geom_bond_publ_flag' value 'Y' changed to 'y'
according to /home/saulius/struct/CIF-dictionaries/cif_core.dic
dictionary named 'cif_core.dic' version 2.4.2 from 2011-04-26 (5
times).

'_geom_angle_publ_flag' value 'Y' changed to 'y' according
to /home/saulius/struct/CIF-dictionaries/cif_core.dic dictionary
named 'cif_core.dic' version 2.4.2 from 2011-04-26 (5 times).

Automatic conversion script
Id: cif_fix_values 1891 2012-01-12 08:04:46Z andrius 
;
_cod_original_cell_volume 12289.4(19)
_cod_original_sg_symbol_H-M C2/c
_cod_database_code 7110577

loop_
_symmetry_equiv_pos_as_xyz
'x, y, z'
'-x, y, -z+1/2'
'x+1/2, y+1/2, z'
'-x+1/2, y+1/2, -z+1/2'
'-x, -y, -z'
'x, -y, z-1/2'
'-x+1/2, -y+1/2, -z'
'x+1/2, -y+1/2, z-1/2'

loop_
_atom_site_label
_atom_site_type_symbol
_atom_site_fract_x
_atom_site_fract_y
_atom_site_fract_z
_atom_site_U_iso_or_equiv
_atom_site_adp_type
_atom_site_occupancy
_atom_site_symmetry_multiplicity
_atom_site_calc_flag
_atom_site_refinement_flags
_atom_site_disorder_assembly
_atom_site_disorder_group
Mo(1) Mo 0.09732(2) 0.37938(4) 0.33336(3) 0.0330(3) Uani 1 1 d . . .
Mo(2) Mo 0.06426(2) 0.48898(4) 0.30126(3) 0.0317(3) Uani 1 1 d . . .
Mo(3) Mo 0.03388(2) 0.18903(4) 0.28216(3) 0.0362(3) Uani 1 1 d . . .
P(1) P 0.1313(1) 0.5802(1) 0.3573(1) 0.039(1) Uani 1 1 d . . .
P(2) P 0.1781(1) 0.4312(1) 0.3956(1) 0.040(1) Uani 1 1 d . . .
P(3) P 0.0430(1) 0.0423(1) 0.2967(1) 0.044(1) Uani 1 1 d . . .
Cl(1) Cl 0.0000 0.6182(2) 0.2500 0.069(2) Uani 1 2 d S . .
Cl(2) Cl 0.1236(1) 0.2230(1) 0.3637(1) 0.053(1) Uani 1 1 d . . .
Cl(3) Cl 0.0671(3) 0.7632(4) 0.1730(4) 0.238(6) Uani 1 1 d . . .
Cl(4) Cl 0.1007(3) 0.6336(6) 0.1278(3) 0.243(6) Uani 1 1 d . . .
Cl(5) Cl 0.1259(3) 0.1619(5) 0.5216(3) 0.252(5) Uani 1 1 d . . .
Cl(6) Cl 0.0337(3) 0.2292(6) 0.4967(4) 0.283(7) Uani 1 1 d . . .
N(1) N 0.1736(3) 0.5283(4) 0.4031(3) 0.047(3) Uani 1 1 d . . .
N(2) N 0.0000 -0.0081(5) 0.2500 0.048(4) Uani 1 2 d S . .
O(1) O 0.1347(2) 0.3685(3) 0.2759(3) 0.044(2) Uani 1 1 d . . .
O(2) O 0.0990(2) 0.4823(3) 0.2418(2) 0.040(2) Uani 1 1 d . . .
O(3) O 0.0589(2) 0.3836(3) 0.3903(3) 0.046(3) Uani 1 1 d . . .
O(4) O 0.0246(2) 0.4979(3) 0.3564(3) 0.045(3) Uani 1 1 d . . .
O(5) O -0.0082(2) 0.1903(3) 0.3362(3) 0.045(3) Uani 1 1 d . . .
O(6) O 0.0791(2) 0.1883(3) 0.2314(3) 0.046(3) Uani 1 1 d . . .
O(7) O 0.0377(2) 0.3134(3) 0.2854(2) 0.036(2) Uani 1 1 d . . .
O(8) O 0.0000 0.4347(4) 0.2500 0.033(3) Uani 1 2 d S . .
O(9) O 0.2458(8) 0.8915(10) 0.5094(6) 0.199(10) Uani 1 1 d . . .
F(1) F 0.1241(4) 0.4212(8) 0.1554(4) 0.169(7) Uani 1 1 d . . .
F(2) F 0.1829(4) 0.4806(5) 0.2051(6) 0.177(8) Uani 1 1 d . . .
F(3) F 0.1832(3) 0.3599(5) 0.2051(4) 0.133(6) Uani 1 1 d . . .
F(4) F 0.0352(4) 0.4452(9) 0.4754(4) 0.181(8) Uani 1 1 d . . .
F(5) F -0.0211(6) 0.5099(7) 0.4279(6) 0.213(10) Uani 1 1 d . . .
F(6) F -0.0270(4) 0.3935(7) 0.4283(5) 0.172(8) Uani 1 1 d . . .
F(7) F -0.1347(5) 0.1801(22) 0.3315(7) 0.098(9) Uani 0.5 1 d P A 1
F(8) F -0.0743(14) 0.1267(22) 0.3851(16) 0.135(17) Uani 0.5 1 d P A 1
F(9) F -0.0774(15) 0.2494(22) 0.3806(19) 0.182(22) Uani 0.5 1 d P A 1
F(7') F -0.1156(20) 0.1173(23) 0.3415(16) 0.165(21) Uani 0.5 1 d P A 2
F(8') F -0.0611(18) 0.1698(43) 0.4031(15) 0.199(33) Uani 0.5 1 d P A 2
F(9') F -0.1127(24) 0.2375(22) 0.3548(27) 0.214(37) Uani 0.5 1 d P A 2
F(10) F 0.0000 0.8061(11) 0.2500 0.213(14) Uani 1 2 d S . .
C(1) C 0.0000 0.3538(6) 0.2500 0.045(5) Uani 1 2 d S . .
C(2) C 0.1270(3) 0.4240(5) 0.2437(4) 0.035(3) Uani 1 1 d . . .
C(3) C 0.1541(4) 0.4196(7) 0.2031(6) 0.073(6) Uani 1 1 d . . .
C(4) C 0.0303(3) 0.4421(5) 0.3885(4) 0.043(4) Uani 1 1 d . . .
C(5) C 0.0050(5) 0.4470(8) 0.4282(6) 0.076(7) Uani 1 1 d . . .
C(6) C -0.0557(4) 0.1881(5) 0.3166(5) 0.051(5) Uani 1 1 d . . .
C(7) C -0.0862(5) 0.1831(8) 0.3542(7) 0.074(7) Uani 1 1 d . A .
C(8) C 0.1993(4) 0.3972(5) 0.4619(4) 0.050(4) Uani 1 1 d . . .
C(9) C 0.1661(5) 0.3938(9) 0.4903(6) 0.109(8) Uani 1 1 d . . .
C(10) C 0.1818(8) 0.3729(14) 0.5410(7) 0.176(14) Uani 1 1 d . . .
C(11) C 0.2290(8) 0.3592(9) 0.5654(7) 0.109(9) Uani 1 1 d . . .
C(12) C 0.2614(8) 0.3597(11) 0.5398(8) 0.132(11) Uani 1 1 d . . .
C(13) C 0.2471(5) 0.3783(9) 0.4871(5) 0.101(7) Uani 1 1 d . . .
C(14) C 0.2317(3) 0.4137(6) 0.3720(4) 0.048(4) Uani 1 1 d . . .
C(15) C 0.2448(4) 0.3368(6) 0.3636(5) 0.076(6) Uani 1 1 d . . .
C(16) C 0.2859(5) 0.3232(9) 0.3468(7) 0.099(7) Uani 1 1 d . . .
C(17) C 0.3132(5) 0.3797(11) 0.3340(7) 0.108(9) Uani 1 1 d . . .
C(18) C 0.2993(5) 0.4544(10) 0.3406(8) 0.133(11) Uani 1 1 d . . .
C(19) C 0.2583(4) 0.4722(7) 0.3582(7) 0.094(7) Uani 1 1 d . . .
C(20) C 0.1071(3) 0.6506(5) 0.3946(4) 0.043(4) Uani 1 1 d . . .
C(21) C 0.0935(4) 0.7246(6) 0.3755(5) 0.073(6) Uani 1 1 d . . .
C(22) C 0.0744(6) 0.7780(7) 0.4042(7) 0.099(8) Uani 1 1 d . . .
C(23) C 0.0669(5) 0.7555(7) 0.4475(7) 0.090(8) Uani 1 1 d . . .
C(24) C 0.0792(5) 0.6829(8) 0.4669(6) 0.092(7) Uani 1 1 d . . .
C(25) C 0.0990(5) 0.6294(7) 0.4402(6) 0.077(6) Uani 1 1 d . . .
C(26) C 0.1609(5) 0.6381(6) 0.2749(5) 0.074(6) Uani 1 1 d . . .
C(27) C 0.1948(5) 0.6751(8) 0.2538(6) 0.100(7) Uani 1 1 d . . .
C(28) C 0.2356(5) 0.7138(7) 0.2832(7) 0.090(7) Uani 1 1 d . . .
C(29) C 0.2444(4) 0.7150(6) 0.3345(6) 0.071(6) Uani 1 1 d . . .
C(30) C 0.2120(3) 0.6791(5) 0.3573(4) 0.056(4) Uani 1 1 d . . .
C(31) C 0.1695(3) 0.6386(4) 0.3274(4) 0.044(4) Uani 1 1 d . . .
C(32) C 0.0319(5) 0.0076(5) 0.3554(5) 0.060(5) Uani 1 1 d . . .
C(33) C -0.0131(5) -0.0282(7) 0.3559(7) 0.088(7) Uani 1 1 d . . .
C(34) C -0.0204(10) -0.0551(11) 0.4008(10) 0.147(15) Uani 1 1 d . . .
C(35) C 0.0151(12) -0.0403(11) 0.4453(11) 0.153(19) Uani 1 1 d . . .
C(36) C 0.0572(10) -0.0060(11) 0.4475(9) 0.146(14) Uani 1 1 d . . .
C(37) C 0.0670(6) 0.0201(7) 0.4026(6) 0.093(8) Uani 1 1 d . . .
C(38) C 0.1030(3) -0.0021(5) 0.2989(4) 0.053(4) Uani 1 1 d . . .
C(39) C 0.1082(4) -0.0833(5) 0.3002(5) 0.076(6) Uani 1 1 d . . .
C(40) C 0.1523(4) -0.1181(6) 0.3007(6) 0.089(7) Uani 1 1 d . . .
C(41) C 0.1934(4) -0.0728(7) 0.3021(6) 0.081(6) Uani 1 1 d . . .
C(42) C 0.1895(4) 0.0084(7) 0.3013(6) 0.087(7) Uani 1 1 d . . .
C(43) C 0.1441(3) 0.0432(6) 0.2993(5) 0.074(6) Uani 1 1 d . . .
C(44) C 0.0514(7) 0.6740(11) 0.1450(11) 0.224(17) Uani 1 1 d . . .
C(45) C 0.0785(8) 0.2136(14) 0.4796(11) 0.206(17) Uani 1 1 d . . .
C(46) C 0.2075(21) 0.8943(32) 0.4839(23) 0.667(68) Uani 1 1 d . . .
C(47) C 0.2798(16) 0.8631(26) 0.4590(17) 0.372(38) Uani 1 1 d . . .
C(48) C 0.1771(9) 0.8830(16) 0.5247(12) 0.295(24) Uani 1 1 d . . .
C(49) C 0.2627(24) 0.9178(18) 0.4534(19) 0.436(55) Uani 1 1 d . . .
H(1A) H 0.1936 0.5524 0.4314 0.080 Uiso 1 1 . . . .
H(9A) H 0.1312 0.4063 0.4743 0.080 Uiso 1 1 . . . .
H(10A) H 0.1575 0.3686 0.5598 0.080 Uiso 1 1 . . . .
H(11A) H 0.2395 0.3482 0.6018 0.080 Uiso 1 1 . . . .
H(12A) H 0.2961 0.3480 0.5571 0.080 Uiso 1 1 . . . .
H(13A) H 0.2715 0.3770 0.4684 0.080 Uiso 1 1 . . . .
H(15A) H 0.2253 0.2936 0.3698 0.080 Uiso 1 1 . . . .
H(16A) H 0.2955 0.2700 0.3434 0.080 Uiso 1 1 . . . .
H(17A) H 0.3414 0.3686 0.3215 0.080 Uiso 1 1 . . . .
H(18A) H 0.3183 0.4967 0.3323 0.080 Uiso 1 1 . . . .
H(19A) H 0.2489 0.5258 0.3606 0.080 Uiso 1 1 . . . .
H(21A) H 0.0970 0.7395 0.3426 0.080 Uiso 1 1 . . . .
H(22A) H 0.0669 0.8307 0.3922 0.080 Uiso 1 1 . . . .
H(23A) H 0.0524 0.7917 0.4661 0.080 Uiso 1 1 . . . .
H(24A) H 0.0743 0.6687 0.4994 0.080 Uiso 1 1 . . . .
H(25A) H 0.1068 0.5773 0.4533 0.080 Uiso 1 1 . . . .
H(26A) H 0.1316 0.6127 0.2529 0.080 Uiso 1 1 . . . .
H(27A) H 0.1891 0.6725 0.2171 0.080 Uiso 1 1 . . . .
H(28A) H 0.2577 0.7400 0.2673 0.080 Uiso 1 1 . . . .
H(29A) H 0.2738 0.7414 0.3556 0.080 Uiso 1 1 . . . .
H(30A) H 0.2187 0.6820 0.3941 0.080 Uiso 1 1 . . . .
H(33A) H -0.0397 -0.0349 0.3243 0.080 Uiso 1 1 . . . .
H(34A) H -0.0503 -0.0833 0.4010 0.080 Uiso 1 1 . . . .
H(35A) H 0.0100 -0.0564 0.4773 0.080 Uiso 1 1 . . . .
H(36A) H 0.0823 0.0025 0.4801 0.080 Uiso 1 1 . . . .
H(37A) H 0.0979 0.0466 0.4045 0.080 Uiso 1 1 . . . .
H(39A) H 0.0800 -0.1152 0.3012 0.080 Uiso 1 1 . . . .
H(40A) H 0.1546 -0.1741 0.2999 0.080 Uiso 1 1 . . . .
H(41A) H 0.2249 -0.0972 0.3036 0.080 Uiso 1 1 . . . .
H(42A) H 0.2183 0.0401 0.3021 0.080 Uiso 1 1 . . . .
H(43A) H 0.1412 0.0992 0.2985 0.080 Uiso 1 1 . . . .
H(44A) H 0.0243 0.6815 0.1138 0.080 Uiso 1 1 . . . .
H(44B) H 0.0398 0.6392 0.1669 0.080 Uiso 1 1 . . . .
H(45A) H 0.0814 0.2333 0.4475 0.080 Uiso 1 1 . . . .
H(46A) H 0.1936 0.9142 0.4495 0.080 Uiso 1 1 . . . .
H(47A) H 0.2991 0.8257 0.4464 0.080 Uiso 1 1 . . . .
H(48A) H 0.1417 0.8906 0.5085 0.080 Uiso 1 1 . . . .
H(48B) H 0.1835 0.8289 0.5336 0.080 Uiso 1 1 . . . .
H(48C) H 0.1878 0.9144 0.5554 0.080 Uiso 1 1 . . . .
H(49A) H 0.2589 0.9602 0.4293 0.080 Uiso 1 1 . . . .

loop_
_atom_site_aniso_label
_atom_site_aniso_U_11
_atom_site_aniso_U_22
_atom_site_aniso_U_33
_atom_site_aniso_U_12
_atom_site_aniso_U_13
_atom_site_aniso_U_23
Mo(1) 0.0294(4) 0.0295(3) 0.0375(6) 0.0011(3) 0.0059(3) 0.0009(3)
Mo(2) 0.0284(3) 0.0285(3) 0.0370(6) 0.0006(3) 0.0078(3) -0.0007(3)
Mo(3) 0.0318(4) 0.0289(4) 0.0463(6) 0.0004(3) 0.0091(3) 0.0005(3)
P(1) 0.036(1) 0.031(1) 0.047(2) -0.001(1) 0.006(1) -0.001(1)
P(2) 0.036(1) 0.035(1) 0.044(2) 0.001(1) 0.002(1) 0.000(1)
P(3) 0.039(1) 0.033(1) 0.059(2) 0.003(1) 0.013(1) 0.002(1)
Cl(1) 0.072(2) 0.049(2) 0.082(3) 0.000 0.016(2) 0.000
Cl(2) 0.048(1) 0.042(1) 0.056(2) 0.008(1) -0.004(1) 0.005(1)
Cl(3) 0.179(6) 0.122(5) 0.399(13) -0.004(4) 0.065(7) 0.006(6)
Cl(4) 0.173(6) 0.332(11) 0.231(10) -0.014(7) 0.068(6) -0.075(8)
Cl(5) 0.137(5) 0.295(10) 0.272(10) 0.062(6) -0.019(6) -0.003(7)
Cl(6) 0.208(8) 0.349(12) 0.338(14) 0.122(8) 0.153(9) 0.133(9)
N(1) 0.049(4) 0.036(4) 0.045(6) -0.002(3) -0.002(4) -0.006(3)
N(2) 0.041(5) 0.033(5) 0.060(9) 0.000 -0.002(5) 0.000
O(1) 0.038(3) 0.039(3) 0.053(5) 0.003(2) 0.011(3) 0.002(3)
O(2) 0.040(3) 0.040(3) 0.042(5) 0.000(3) 0.014(3) 0.003(3)
O(3) 0.053(4) 0.044(3) 0.046(5) 0.000(3) 0.019(3) 0.007(3)
O(4) 0.045(3) 0.043(3) 0.051(5) 0.007(3) 0.019(3) -0.005(3)
O(5) 0.048(3) 0.043(3) 0.047(5) 0.005(3) 0.019(3) 0.004(3)
O(6) 0.035(3) 0.041(3) 0.063(6) -0.001(2) 0.018(3) -0.002(3)
O(7) 0.027(3) 0.034(3) 0.041(4) 0.003(2) 0.001(3) 0.007(2)
O(8) 0.034(4) 0.024(4) 0.040(6) 0.000 0.010(4) 0.000
O(9) 0.200(16) 0.168(14) 0.154(15) -0.043(12) -0.066(14) 0.007(12)
F(1) 0.140(8) 0.326(16) 0.059(8) 0.074(9) 0.059(7) 0.013(8)
F(2) 0.222(12) 0.113(7) 0.286(17) -0.057(7) 0.213(12) -0.043(8)
F(3) 0.166(8) 0.112(6) 0.179(11) 0.068(6) 0.139(8) 0.036(6)
F(4) 0.149(9) 0.344(17) 0.058(9) 0.055(10) 0.046(7) -0.020(9)
F(5) 0.328(17) 0.170(11) 0.230(16) 0.142(11) 0.219(14) 0.072(9)
F(6) 0.172(10) 0.203(12) 0.196(14) -0.056(9) 0.142(10) -0.013(9)
F(7) 0.061(8) 0.153(18) 0.094(14) -0.002(12) 0.045(8) 0.026(15)
F(8) 0.138(25) 0.162(24) 0.139(32) 0.072(23) 0.095(21) 0.099(25)
F(9) 0.187(30) 0.195(31) 0.233(40) -0.079(26) 0.170(31) -0.120(29)
F(7') 0.218(36) 0.133(23) 0.178(34) -0.099(25) 0.109(29) -0.008(23)
F(8') 0.177(31) 0.415(91) 0.024(19) -0.085(43) 0.061(20) -0.002(28)
F(9') 0.272(51) 0.090(20) 0.403(78) 0.078(27) 0.290(57) 0.073(31)
F(10) 0.144(16) 0.268(26) 0.209(25) -0.064(49) 0.023(16) -0.075(57)
C(1) 0.038(6) 0.026(6) 0.065(11) 0.000 0.008(7) 0.000
C(2) 0.036(4) 0.043(5) 0.031(6) -0.005(4) 0.018(4) -0.003(4)
C(3) 0.069(7) 0.078(8) 0.081(12) 0.009(6) 0.034(7) 0.017(7)
C(4) 0.044(5) 0.046(5) 0.039(7) -0.003(4) 0.012(5) -0.002(4)
C(5) 0.095(10) 0.096(10) 0.050(11) 0.019(8) 0.040(8) 0.012(7)
C(6) 0.053(6) 0.034(5) 0.071(9) 0.010(4) 0.024(6) 0.009(5)
C(7) 0.062(7) 0.086(10) 0.089(15) 0.002(7) 0.046(8) 0.011(8)
C(8) 0.061(6) 0.037(5) 0.048(8) 0.002(4) 0.008(5) 0.009(4)
C(9) 0.069(8) 0.166(15) 0.072(13) -0.011(9) -0.009(9) 0.050(10)
C(10) 0.110(14) 0.336(33) 0.072(17) -0.027(17) 0.011(13) 0.070(17)
C(11) 0.151(18) 0.099(11) 0.051(14) 0.007(11) -0.012(13) 0.019(8)
C(12) 0.120(15) 0.148(16) 0.088(19) 0.058(13) -0.029(13) 0.020(12)
C(13) 0.093(9) 0.153(14) 0.057(11) 0.066(9) 0.021(8) 0.020(9)
C(14) 0.033(4) 0.066(6) 0.040(7) 0.004(4) 0.003(4) 0.000(5)
C(15) 0.069(7) 0.063(7) 0.104(12) 0.005(5) 0.039(7) -0.011(6)
C(16) 0.073(8) 0.097(10) 0.130(15) 0.033(8) 0.035(9) -0.021(9)
C(17) 0.065(8) 0.142(14) 0.133(17) 0.038(9) 0.052(9) 0.013(12)
C(18) 0.093(11) 0.122(13) 0.217(24) -0.018(10) 0.097(13) 0.015(13)
C(19) 0.073(8) 0.074(8) 0.154(17) 0.004(6) 0.062(9) 0.023(8)
C(20) 0.041(5) 0.037(4) 0.054(8) 0.000(4) 0.019(5) -0.007(4)
C(21) 0.085(8) 0.044(6) 0.096(11) 0.023(5) 0.037(7) 0.006(6)
C(22) 0.130(12) 0.054(7) 0.133(17) 0.015(7) 0.068(12) 0.002(8)
C(23) 0.106(10) 0.050(7) 0.127(16) 0.004(6) 0.053(10) -0.022(8)
C(24) 0.122(12) 0.096(10) 0.077(12) -0.010(8) 0.060(9) -0.023(8)
C(25) 0.107(10) 0.060(7) 0.080(11) 0.006(6) 0.051(8) -0.014(7)
C(26) 0.088(8) 0.068(7) 0.061(10) -0.046(6) 0.014(7) -0.003(6)
C(27) 0.132(12) 0.099(10) 0.079(12) -0.058(9) 0.046(9) -0.009(8)
C(28) 0.094(10) 0.076(8) 0.110(14) -0.029(7) 0.048(10) 0.001(8)
C(29) 0.036(5) 0.054(6) 0.117(13) -0.011(4) 0.016(7) 0.007(7)
C(30) 0.049(5) 0.061(6) 0.053(8) -0.009(5) 0.005(5) -0.001(5)
C(31) 0.049(5) 0.025(4) 0.056(8) -0.003(3) 0.010(5) 0.003(4)
C(32) 0.096(8) 0.035(5) 0.066(10) 0.017(5) 0.047(7) 0.010(5)
C(33) 0.093(9) 0.070(8) 0.119(15) -0.006(7) 0.058(9) 0.013(8)
C(34) 0.215(25) 0.082(12) 0.212(29) -0.018(13) 0.167(23) 0.016(15)
C(35) 0.307(42) 0.066(11) 0.155(26) 0.033(17) 0.174(28) 0.007(14)
C(36) 0.236(29) 0.092(14) 0.110(20) 0.052(15) 0.050(19) 0.027(12)
C(37) 0.138(13) 0.075(9) 0.068(12) 0.017(8) 0.032(11) 0.012(8)
C(38) 0.039(5) 0.042(5) 0.075(9) 0.010(4) 0.014(5) 0.011(5)
C(39) 0.056(6) 0.037(5) 0.137(13) 0.006(4) 0.031(7) 0.015(6)
C(40) 0.077(8) 0.048(6) 0.153(15) 0.026(6) 0.049(8) 0.013(7)
C(41) 0.056(6) 0.071(8) 0.122(13) 0.018(6) 0.036(7) 0.006(7)
C(42) 0.047(6) 0.079(8) 0.141(15) -0.002(6) 0.036(7) 0.003(8)
C(43) 0.046(5) 0.055(6) 0.127(13) 0.002(5) 0.033(6) -0.007(6)
C(44) 0.123(16) 0.110(15) 0.369(40) 0.020(13) -0.038(22) -0.022(18)
C(45) 0.152(19) 0.252(27) 0.232(31) 0.078(19) 0.088(20) 0.133(22)
C(46) 0.536(109 0.528(93) 0.567(110 -0.321(87) -0.409(96) 0.430(89)
C(47) 0.313(49) 0.365(64) 0.358(64) 0.058(48) -0.024(47) -0.278(58)
C(48) 0.162(24) 0.190(28) 0.378(53) 0.008(22) -0.159(31) -0.041(31)
C(49) 0.802(131 0.115(24) 0.308(61) 0.009(45) 0.037(65) 0.098(32)

loop_
_atom_type_symbol
_atom_type_description
_atom_type_scat_dispersion_real
_atom_type_scat_dispersion_imag
_atom_type_scat_source
C C 0.0033 0.0016 'International Tables Vol C Tables 4.2.6.8 and 6.1.1.4'
H H 0.0000 0.0000 'International Tables Vol C Tables 4.2.6.8 and 6.1.1.4'
N N 0.0061 0.0033 'International Tables Vol C Tables 4.2.6.8 and 6.1.1.4'
O O 0.0106 0.0060 'International Tables Vol C Tables 4.2.6.8 and 6.1.1.4'
F F 0.0171 0.0103 'International Tables Vol C Tables 4.2.6.8 and 6.1.1.4'
P P 0.1023 0.0942 'International Tables Vol C Tables 4.2.6.8 and 6.1.1.4'
Mo Mo -1.6832 0.6857 'International Tables Vol C Tables 4.2.6.8 and 6.1.1.4'
Cl Cl 0.1484 0.1585 'International Tables Vol C Tables 4.2.6.8 and 6.1.1.4'

loop_
_geom_angle_atom_site_label_1
_geom_angle_atom_site_label_2
_geom_angle_atom_site_label_3
_geom_angle
_geom_angle_site_symmetry_1
_geom_angle_site_symmetry_3
_geom_angle_publ_flag
Mo(2) Mo(1) P(2) 98.8(1) . . .
Mo(2) Mo(1) Cl(2) 169.2(1) . . y
P(2) Mo(1) Cl(2) 92.0(1) . . .
Mo(2) Mo(1) O(1) 91.3(1) . . .
P(2) Mo(1) O(1) 89.4(2) . . .
Cl(2) Mo(1) O(1) 89.4(2) . . .
Mo(2) Mo(1) O(3) 91.0(2) . . .
P(2) Mo(1) O(3) 92.4(2) . . .
Cl(2) Mo(1) O(3) 87.9(2) . . .
O(1) Mo(1) O(3) 176.8(2) . . .
Mo(2) Mo(1) O(7) 93.0(1) . . .
P(2) Mo(1) O(7) 168.0(1) . . .
Cl(2) Mo(1) O(7) 76.2(1) . . .
O(1) Mo(1) O(7) 88.1(2) . . .
O(3) Mo(1) O(7) 89.6(2) . . .
Mo(1) Mo(2) P(1) 98.1(1) . . .
Mo(1) Mo(2) O(2) 91.4(1) . . .
P(1) Mo(2) O(2) 93.9(2) . . .
Mo(1) Mo(2) O(4) 91.5(2) . . .
P(1) Mo(2) O(4) 88.7(2) . . .
Mo(1) Mo(2) Cl(1) 167.9(1) . . y
O(2) Mo(2) O(4) 175.8(2) . . .
Mo(1) Mo(2) O(8) 93.5(2) . . .
P(1) Mo(2) O(8) 168.2(2) . . .
O(2) Mo(2) O(8) 87.9(1) . . .
O(4) Mo(2) O(8) 88.9(1) . . .
P(3) Mo(3) O(5) 87.4(2) . . .
P(3) Mo(3) O(6) 92.5(2) . . .
O(5) Mo(3) O(6) 177.2(2) . . .
P(3) Mo(3) O(7) 168.0(1) . . .
O(5) Mo(3) O(7) 89.5(2) . . .
O(6) Mo(3) O(7) 90.1(2) . . .
P(3) Mo(3) Mo(3A) 98.6(1) . 2 .
O(5) Mo(3) Mo(3A) 91.7(2) . 2 .
O(6) Mo(3) Mo(3A) 91.1(2) . 2 .
O(7) Mo(3) Mo(3A) 93.1(1) . 2 .
MO(3a) Mo(3) Cl(2) 168.2(1) 2 . y
Mo(2) P(1) N(1) 110.1(2) . . .
Mo(2) P(1) C(20) 114.1(3) . . .
N(1) P(1) C(20) 103.3(4) . . .
Mo(2) P(1) C(31) 119.4(3) . . .
N(1) P(1) C(31) 104.2(4) . . .
C(20) P(1) C(31) 104.1(4) . . .
Mo(1) P(2) N(1) 110.0(2) . . .
Mo(1) P(2) C(8) 120.7(3) . . .
N(1) P(2) C(8) 102.0(4) . . .
Mo(1) P(2) C(14) 111.6(3) . . .
N(1) P(2) C(14) 107.8(4) . . .
C(8) P(2) C(14) 103.7(5) . . .
Mo(3) P(3) N(2) 111.7(3) . . .
Mo(3) P(3) C(32) 115.2(3) . . .
N(2) P(3) C(32) 103.0(4) . . .
Mo(3) P(3) C(38) 117.8(3) . . .
N(2) P(3) C(38) 104.5(4) . . .
C(32) P(3) C(38) 103.2(5) . . .
P(1) N(1) P(2) 119.3(4) . . .
P(3) N(2) P(3A) 119.0(5) . 2 .
Mo(2) Cl(1) Mo(3) 81.7(1) . . y
Mo(1) Cl(2) Mo(2a) 82.9(1) . 2 y
Mo(1) O(1) C(2) 114.9(6) . . .
Mo(2) O(2) C(2) 115.4(6) . . .
Mo(1) O(3) C(4) 116.2(6) . . .
Mo(2) O(4) C(4) 116.4(6) . . .
Mo(3) O(5) C(6) 115.2(7) . . .
Mo(3) O(6) C(6A) 116.2(6) . 2 .
Mo(1) O(7) Mo(3) 125.5(2) . . .
Mo(1) O(7) C(1) 117.3(5) . . .
Mo(3) O(7) C(1) 117.0(5) . . .
Mo(2) O(8) C(1) 115.9(2) . . .
Mo(2) O(8) Mo(2A) 128.2(3) . 2 .
C(1) O(8) Mo(2A) 115.9(2) . 2 .
C(46) O(9) C(49) 84.4(40) . . .
O(7) C(1) O(8) 120.1(4) . . .
O(7) C(1) O(7A) 119.9(9) . 2 .
O(8) C(1) O(7A) 120.1(4) . 2 .
O(1) C(2) O(2) 126.9(9) . . .
O(1) C(2) C(3) 116.5(8) . . .
O(2) C(2) C(3) 116.6(9) . . .
F(1) C(3) F(2) 103.1(13) . . .
F(1) C(3) F(3) 105.4(13) . . .
F(2) C(3) F(3) 105.2(11) . . .
F(1) C(3) C(2) 113.9(11) . . .
F(2) C(3) C(2) 111.2(12) . . .
F(3) C(3) C(2) 116.8(12) . . .
O(3) C(4) O(4) 124.8(10) . . .
O(3) C(4) C(5) 116.8(10) . . .
O(4) C(4) C(5) 118.3(9) . . .
F(4) C(5) F(5) 102.8(14) . . .
F(4) C(5) F(6) 103.2(14) . . .
F(5) C(5) F(6) 101.8(14) . . .
F(4) C(5) C(4) 114.5(12) . . .
F(5) C(5) C(4) 115.9(13) . . .
F(6) C(5) C(4) 116.8(13) . . .
O(5) C(6) C(7) 116.2(10) . . .
O(5) C(6) O(6A) 125.7(12) . 2 .
C(7) C(6) O(6A) 118.1(9) . 2 .
F(7) C(7) F(8) 108.5(24) . . .
F(7) C(7) F(9) 106.7(25) . . .
F(8) C(7) F(9) 109.0(30) . . .
F(7') C(7) F(8') 102.0(36) . . .
F(7') C(7) F(9') 108.6(35) . . .
F(8') C(7) F(9') 105.5(45) . . .
F(7) C(7) C(6) 113.0(15) . . .
F(8) C(7) C(6) 113.8(23) . . .
F(9) C(7) C(6) 105.5(25) . . .
F(7') C(7) C(6) 106.8(25) . . .
F(8') C(7) C(6) 116.7(25) . . .
F(9') C(7) C(6) 116.0(37) . . .
P(2) C(8) C(9) 119.8(8) . . .
P(2) C(8) C(13) 124.3(11) . . .
C(9) C(8) C(13) 115.8(12) . . .
C(8) C(9) C(10) 120.7(14) . . .
C(9) C(10) C(11) 122.3(21) . . .
C(10) C(11) C(12) 118.9(19) . . .
C(11) C(12) C(13) 121.1(18) . . .
C(8) C(13) C(12) 121.0(16) . . .
P(2) C(14) C(15) 119.5(8) . . .
P(2) C(14) C(19) 123.1(9) . . .
C(15) C(14) C(19) 117.2(11) . . .
C(14) C(15) C(16) 119.7(11) . . .
C(15) C(16) C(17) 123.9(14) . . .
C(16) C(17) C(18) 116.0(16) . . .
C(17) C(18) C(19) 122.9(16) . . .
C(14) C(19) C(18) 119.9(13) . . .
P(1) C(20) C(21) 120.3(10) . . .
P(1) C(20) C(25) 120.7(7) . . .
C(21) C(20) C(25) 118.8(11) . . .
C(20) C(21) C(22) 119.8(14) . . .
C(21) C(22) C(23) 119.5(12) . . .
C(22) C(23) C(24) 122.1(16) . . .
C(23) C(24) C(25) 119.9(16) . . .
C(20) C(25) C(24) 119.7(11) . . .
C(27) C(26) C(31) 119.5(11) . . .
C(26) C(27) C(28) 122.2(15) . . .
C(27) C(28) C(29) 118.9(15) . . .
C(28) C(29) C(30) 121.1(10) . . .
C(29) C(30) C(31) 120.7(11) . . .
P(1) C(31) C(26) 120.9(7) . . .
P(1) C(31) C(30) 121.2(9) . . .
C(26) C(31) C(30) 117.5(10) . . .
P(3) C(32) C(33) 122.6(10) . . .
P(3) C(32) C(37) 120.6(11) . . .
C(33) C(32) C(37) 116.7(15) . . .
C(32) C(33) C(34) 121.6(15) . . .
C(33) C(34) C(35) 118.2(24) . . .
C(34) C(35) C(36) 123.0(30) . . .
C(35) C(36) C(37) 120.7(22) . . .
C(32) C(37) C(36) 119.6(17) . . .
P(3) C(38) C(39) 120.2(7) . . .
P(3) C(38) C(43) 121.1(7) . . .
C(39) C(38) C(43) 118.7(9) . . .
C(38) C(39) C(40) 121.5(10) . . .
C(39) C(40) C(41) 119.6(10) . . .
C(40) C(41) C(42) 120.2(11) . . .
C(41) C(42) C(43) 119.6(11) . . .
C(38) C(43) C(42) 120.3(10) . . .
Cl(3) C(44) Cl(4) 111.1(12) . . .
Cl(5) C(45) Cl(6) 116.3(19) . . .
O(9) C(46) C(48) 100.1(43) . . .
O(9) C(46) C(49) 62.7(34) . . .
C(48) C(46) C(49) 161.6(37) . . .
O(9) C(49) C(46) 32.9(20) . . .
O(9) C(49) C(47) 82.7(41) . . .
C(46) C(49) C(47) 97.7(47) . . .

loop_
_geom_bond_atom_site_label_1
_geom_bond_atom_site_label_2
_geom_bond_distance
_geom_bond_site_symmetry_2
_geom_bond_publ_flag
Mo(1) Mo(2) 2.153(1) . y
Mo(1) P(2) 2.536(2) . .
Mo(1) Cl(2) 2.828(2) . y
Mo(1) O(1) 2.119(7) . .
Mo(1) O(3) 2.120(8) . .
Mo(1) O(7) 2.106(5) . .
Mo(2) P(1) 2.557(2) . .
Mo(2) Cl(1) 2.926(3) . y
Mo(2) O(2) 2.111(7) . .
Mo(2) O(4) 2.107(8) . .
Mo(2) O(8) 2.124(3) . .
Mo(3) P(3) 2.540(2) . .
Mo(3) Cl(2) 2.862(2) . y
Mo(3) O(5) 2.126(8) . .
Mo(3) O(6) 2.120(8) . .
Mo(3) O(7) 2.129(5) . .
Mo(3) Mo(3A) 2.155(1) 2 y
P(1) N(1) 1.687(7) . .
P(1) C(20) 1.823(11) . .
P(1) C(31) 1.813(11) . .
P(2) N(1) 1.683(7) . .
P(2) C(8) 1.813(11) . .
P(2) C(14) 1.809(11) . .
P(3) N(2) 1.696(5) . .
P(3) C(32) 1.808(15) . .
P(3) C(38) 1.817(9) . .
Cl(3) C(44) 1.702(21) . .
Cl(4) C(44) 1.717(26) . .
Cl(5) C(45) 1.710(23) . .
Cl(6) C(45) 1.474(29) . .
N(2) P(3A) 1.696(5) 2 .
O(1) C(2) 1.263(11) . .
O(2) C(2) 1.256(10) . .
O(3) C(4) 1.269(11) . .
O(4) C(4) 1.268(11) . .
O(5) C(6) 1.271(11) . .
O(6) C(6A) 1.269(13) 2 .
O(7) C(1) 1.379(7) . .
O(8) C(1) 1.382(12) . .
O(8) Mo(2A) 2.124(3) 2 .
O(9) C(46) 1.085(54) . .
O(9) C(49) 1.773(63) . .
F(1) C(3) 1.316(17) . .
F(2) C(3) 1.304(17) . .
F(3) C(3) 1.293(15) . .
F(4) C(5) 1.306(17) . .
F(5) C(5) 1.297(20) . .
F(6) C(5) 1.276(20) . .
F(7) C(7) 1.307(18) . .
F(8) C(7) 1.257(42) . .
F(9) C(7) 1.324(43) . .
F(7') C(7) 1.373(47) . .
F(8') C(7) 1.322(42) . .
F(9') C(7) 1.189(55) . .
C(1) O(7A) 1.379(7) 2 .
C(2) C(3) 1.507(20) . .
C(4) C(5) 1.451(21) . .
C(6) C(7) 1.508(23) . .
C(6) O(6A) 1.269(13) 2 .
C(8) C(9) 1.366(22) . .
C(8) C(13) 1.341(16) . .
C(9) C(10) 1.361(25) . .
C(10) C(11) 1.306(27) . .
C(11) C(12) 1.288(35) . .
C(12) C(13) 1.402(25) . .
C(14) C(15) 1.399(15) . .
C(14) C(19) 1.359(17) . .
C(15) C(16) 1.369(22) . .
C(16) C(17) 1.335(24) . .
C(17) C(18) 1.361(26) . .
C(18) C(19) 1.391(25) . .
C(20) C(21) 1.377(13) . .
C(20) C(25) 1.367(20) . .
C(21) C(22) 1.401(22) . .
C(22) C(23) 1.306(27) . .
C(23) C(24) 1.351(19) . .
C(24) C(25) 1.378(22) . .
C(26) C(27) 1.390(22) . .
C(26) C(31) 1.370(18) . .
C(27) C(28) 1.348(18) . .
C(28) C(29) 1.339(24) . .
C(29) C(30) 1.376(18) . .
C(30) C(31) 1.402(12) . .
C(32) C(33) 1.395(19) . .
C(32) C(37) 1.377(19) . .
C(33) C(34) 1.370(34) . .
C(34) C(35) 1.337(34) . .
C(35) C(36) 1.294(42) . .
C(36) C(37) 1.395(33) . .
C(38) C(39) 1.395(12) . .
C(38) C(43) 1.375(14) . .
C(39) C(40) 1.358(17) . .
C(40) C(41) 1.371(17) . .
C(41) C(42) 1.392(16) . .
C(42) C(43) 1.382(16) . .
C(46) C(48) 1.586(75) . .
C(46) C(49) 1.986(95) . .
C(47) C(49) 1.039(59) . .
